data_4324922
loop_
_publ_author_name
'Veronika Hoepfner'
'Richard Dronskowski'

_publ_contact_author_email drons@HAL9000.ac.rwth-aachen.de
_publ_contact_author_name 'R. Dronskowski'
_publ_section_title
;
 RbCN3H4: The First Structurally Characterized Salt of a New Class of
 Guanidinate Compounds
;
_journal_name_full 'Inorganic Chemistry'
_journal_page_first 3799
_journal_page_last 3803
_journal_paper_doi 10.1021/ic2002089
_journal_volume 50
_journal_year 2011
_chemical_formula_sum 'C H4 N3 Rb'
_chemical_formula_weight 143.5
_chemical_name_systematic RbCN3H4
_space_group_IT_number 62
_symmetry_cell_setting orthorhombic
_symmetry_space_group_name_Hall '-P 2ac 2n'
_symmetry_space_group_name_H-M 'P n m a'
_cell_angle_alpha 90.00000
_cell_angle_beta 90.00000
_cell_angle_gamma 90.00000
_cell_formula_units_Z 4
_cell_length_a 6.93699(18)
_cell_length_b 7.00094(16)
_cell_length_c 7.50868(18)
_cell_measurement_temperature 10
_cell_volume 364.662(15)
_pd_meas_2theta_range_inc 0.020000
_pd_meas_2theta_range_max 100.00000
_pd_meas_2theta_range_min 6.00000
_pd_meas_number_of_points 4701
_pd_proc_2theta_range_inc 0.020000
_pd_proc_2theta_range_max 100.0192
_pd_proc_2theta_range_min 6.0192
_pd_proc_ls_prof_R_factor 5.3366
_pd_proc_ls_prof_wR_expected 4.4067
_pd_proc_ls_prof_wR_factor 6.8032
_pd_proc_wavelength 1.540560
_refine_ls_number_parameters 26
_refine_ls_number_reflns 223
_refine_ls_number_restraints 0
_refine_ls_R_I_factor 3.7457
_cod_data_source_file ic2002089_si_001_1.cif
_cod_data_source_block RbCN3H4
_cod_original_cell_volume 364.663(15)
_cod_database_code 4324922

loop_
_symmetry_equiv_pos_as_xyz
x,y,z
x+1/2,-y+1/2,-z+1/2
-x,y+1/2,-z
-x+1/2,-y,z+1/2
-x,-y,-z
-x+1/2,y+1/2,z+1/2
x,-y+1/2,z
x+1/2,y,-z+1/2

loop_
_atom_site_label
_atom_site_fract_x
_atom_site_fract_y
_atom_site_fract_z
_atom_site_U_iso_or_equiv
_atom_site_occupancy
_atom_site_adp_type
_atom_site_type_symbol
Rb 0.02657(15) 0.25000 0.57669(18) 0.0089(4) 1.00000 Uiso Rb
C 0.3529(13) 0.75000 0.6286(14) 0.0032(13) 1.00000 Uiso C
N1 0.5168(11) 0.25000 0.5205(9) 0.0032(13) 1.00000 Uiso N
N2 0.2996(8) 0.5801(7) 0.6866(7) 0.0032(13) 1.00000 Uiso N
H1 0.448 0.125 0.560 0.0 1.0 Uiso H
H2 0.800 0.099 0.214 0.0 1.0 Uiso H

loop_
_atom_type_symbol
_atom_type_scat_Cromer_Mann_a1
_atom_type_scat_Cromer_Mann_b1
_atom_type_scat_Cromer_Mann_a2
_atom_type_scat_Cromer_Mann_b2
_atom_type_scat_Cromer_Mann_a3
_atom_type_scat_Cromer_Mann_b3
_atom_type_scat_Cromer_Mann_a4
_atom_type_scat_Cromer_Mann_b4
_atom_type_scat_Cromer_Mann_c
_atom_type_scat_dispersion_real
_atom_type_scat_dispersion_imag
_atom_type_scat_source
rb 17.17840 1.78880 9.64350 17.31510 5.13990 0.27480 1.52920 164.93399 3.48730 -0.57400 1.60800 International_Tables_for_Crystallography_Vol.C(1991)_Tables_6.1.1.4_and_6.1.1.5
n 12.21260 0.00570 3.13220 9.89330 2.01250 28.99750 1.16630 0.58260 -11.52900 0.02900 0.01800 International_Tables_for_Crystallography_Vol.C(1991)_Tables_6.1.1.4_and_6.1.1.5
c 2.31000 20.84390 1.02000 10.20750 1.58860 0.56870 0.86500 51.65120 0.21560 0.01700 0.00900 International_Tables_for_Crystallography_Vol.C(1991)_Tables_6.1.1.4_and_6.1.1.5
